data_7245108
loop_
_publ_author_name
'Shimizu, Yuta'
'Takeda, Takashi'
'Hoshino, Norihisa'
'Akutagawa, Tomoyuki'

_publ_section_title
;
 Tetranitro- and Tetraamino- dibenzo[18]crown-6-ether Derivatives:
 Complexes for Alkali Metal Ions, Redox Potentials, Crystal Structures,
 Molecular Sorption, and Proton Conducting Behaviors.
;
_journal_name_full CrystEngComm
_journal_paper_doi 10.1039/D2CE00582D
_journal_year 2022
_chemical_absolute_configuration 'CHOOSE rm ad rmad syn or unk'
_chemical_formula_moiety 'C28 H32 I K N8 O14'
_chemical_formula_sum 'C28 H32 I K N8 O14'
_chemical_formula_weight 870.61
_space_group_crystal_system orthorhombic
_space_group_IT_number 29
_space_group_name_Hall 'P 2c -2ac'
_space_group_name_H-M_alt 'P c a 21'
_atom_sites_solution_hydrogens geom
_atom_sites_solution_primary direct
_atom_sites_solution_secondary difmap
_audit_update_record
;
2022-04-26 deposited with the CCDC.	2022-06-28 downloaded from the CCDC.
;
_cell_angle_alpha 90.0000
_cell_angle_beta 90.0000
_cell_angle_gamma 90.0000
_cell_formula_units_Z 4
_cell_length_a 18.5633(3)
_cell_length_b 9.31515(17)
_cell_length_c 21.2695(4)
_cell_measurement_reflns_used 27136
_cell_measurement_temperature 296
_cell_measurement_theta_max 68.21
_cell_measurement_theta_min 3.16
_cell_volume 3677.92(11)
_computing_cell_refinement 'RAPID AUTO'
_computing_data_collection 'RAPID AUTO (Rigaku, ????)'
_computing_data_reduction 'RAPID AUTO'
_computing_molecular_graphics 'CrystalStructure 4.3'
_computing_publication_material 'CrystalStructure 4.3 (Rigaku, 2018)'
_computing_structure_refinement 'SHELXL97 (Sheldrick, 2008)'
_computing_structure_solution 'Il Milione (Burla, et al., 2007)'
_diffrn_ambient_temperature 296
_diffrn_detector_area_resol_mean 10.000
_diffrn_measured_fraction_theta_full 0.999
_diffrn_measured_fraction_theta_max 0.999
_diffrn_measurement_device_type 'Rigaku R-AXIS RAPID'
_diffrn_measurement_method \w
_diffrn_radiation_type 'Cu K\a'
_diffrn_radiation_wavelength 1.54187
_diffrn_reflns_av_R_equivalents 0.0503
_diffrn_reflns_av_unetI/netI 0.0486
_diffrn_reflns_Laue_measured_fraction_full 0.000
_diffrn_reflns_Laue_measured_fraction_max 0.000
_diffrn_reflns_limit_h_max 21
_diffrn_reflns_limit_h_min -22
_diffrn_reflns_limit_k_max 11
_diffrn_reflns_limit_k_min -10
_diffrn_reflns_limit_l_max 24
_diffrn_reflns_limit_l_min -25
_diffrn_reflns_number 39737
_diffrn_reflns_point_group_measured_fraction_full 0.000
_diffrn_reflns_point_group_measured_fraction_max 0.000
_diffrn_reflns_theta_full 68.230
_diffrn_reflns_theta_max 68.230
_diffrn_reflns_theta_min 4.157
_diffrn_standards_number 0
_exptl_absorpt_coefficient_mu 8.516
_exptl_absorpt_correction_T_max 0.427
_exptl_absorpt_correction_T_min 0.239
_exptl_absorpt_correction_type multi-scan
_exptl_absorpt_process_details 'ABSCOR (Rigaku, 1995)'
_exptl_crystal_colour yellow
_exptl_crystal_density_diffrn 1.572
_exptl_crystal_density_method 'not measured'
_exptl_crystal_description block
_exptl_crystal_F_000 1760.00
_exptl_crystal_size_max 0.100
_exptl_crystal_size_mid 0.100
_exptl_crystal_size_min 0.100
_refine_diff_density_max 0.59
_refine_diff_density_min -0.61
_refine_ls_abs_structure_details 'Flack, H. D. (1983), Acta Cryst. A39, 876-881.  3202 Friedel Pairs'
_refine_ls_abs_structure_Flack 0.574(11)
_refine_ls_extinction_method none
_refine_ls_goodness_of_fit_ref 1.095
_refine_ls_hydrogen_treatment constr
_refine_ls_number_parameters 469
_refine_ls_number_reflns 6663
_refine_ls_number_restraints 1
_refine_ls_R_factor_all 0.0641
_refine_ls_R_factor_gt 0.0506
_refine_ls_shift/su_max 0.000
_refine_ls_structure_factor_coef Fsqd
_refine_ls_weighting_details 'w = 1/[\s^2^(Fo^2^)+(0.0864P)^2^+0.8738P] where P=(Fo^2^+2Fc^2^)/3'
_refine_ls_weighting_scheme calc
_refine_ls_wR_factor_gt 0.1378
_refine_ls_wR_factor_ref 0.1468
_reflns_number_gt 5348
_reflns_number_total 6663
_reflns_threshold_expression F^2^>2.0\s(F^2^)
_cod_data_source_file d2ce00582d2.cif
_cod_data_source_block 201112_TN_KI_2
_cod_original_cell_volume 3677.91(12)
_cod_database_code 7245108

loop_
_space_group_symop_id
_space_group_symop_operation_xyz
1 +X,+Y,+Z
2 -X,-Y,1/2+Z
3 1/2-X,+Y,1/2+Z
4 1/2+X,-Y,+Z

loop_
_atom_site_label
_atom_site_type_symbol
_atom_site_fract_x
_atom_site_fract_y
_atom_site_fract_z
_atom_site_U_iso_or_equiv
_atom_site_adp_type
_atom_site_occupancy
_atom_site_symmetry_multiplicity
_atom_site_calc_flag
_atom_site_refinement_flags
_atom_site_disorder_assembly
_atom_site_disorder_group
I1 I 0.25097(2) 0.24819(4) 0.39937(8) 0.02946(13) Uani 1 1 d . . .
K1 K 0.47027(6) 0.89772(13) 0.65007(7) 0.0268(3) Uani 1 1 d . . .
O1 O 0.5543(2) 0.8620(5) 0.5418(2) 0.0299(10) Uani 1 1 d . . .
O2 O 0.6081(2) 0.7944(5) 0.66448(18) 0.0269(10) Uani 1 1 d . . .
O3 O 0.5294(2) 0.8847(5) 0.77330(19) 0.0294(10) Uani 1 1 d . . .
O4 O 0.4097(2) 1.0178(5) 0.7577(2) 0.0311(10) Uani 1 1 d . . .
O5 O 0.3569(2) 1.0952(4) 0.63551(18) 0.0304(10) Uani 1 1 d . . .
O6 O 0.4379(2) 1.0070(5) 0.52735(18) 0.0311(10) Uani 1 1 d . . .
O7 O 0.3467(3) 0.8697(6) 0.3103(2) 0.0447(13) Uani 1 1 d . . .
O8 O 0.3875(3) 0.6511(7) 0.3057(3) 0.0555(15) Uani 1 1 d . . .
O9 O 0.5343(3) 0.6746(6) 0.2865(2) 0.0522(15) Uani 1 1 d . . .
O10 O 0.5493(3) 0.5128(6) 0.3580(2) 0.0566(15) Uani 1 1 d . . .
O11 O 0.5101(3) 0.6566(6) 0.9889(2) 0.0441(13) Uani 1 1 d . . .
O12 O 0.3940(3) 0.6309(6) 0.9974(2) 0.0481(14) Uani 1 1 d . . .
O13 O 0.3282(3) 0.9007(6) 1.0088(2) 0.0478(14) Uani 1 1 d . . .
O14 O 0.2555(2) 0.8138(7) 0.9391(3) 0.0444(13) Uani 1 1 d . . .
N1 N 0.3872(3) 0.7733(7) 0.3280(3) 0.0398(15) Uani 1 1 d . . .
N2 N 0.5285(3) 0.6307(7) 0.3401(3) 0.0379(14) Uani 1 1 d . . .
N3 N 0.4474(3) 0.6843(7) 0.9723(2) 0.0354(13) Uani 1 1 d . . .
N4 N 0.3141(3) 0.8527(6) 0.9570(3) 0.0342(14) Uani 1 1 d . . .
N5 N 0.5477(3) 1.1715(7) 0.6524(4) 0.0448(14) Uani 1 1 d . . .
N6 N 0.3938(4) 0.6822(7) 0.7234(3) 0.0441(16) Uani 1 1 d . . .
N7 N 0.4037(4) 0.6865(9) 0.5716(3) 0.059(2) Uani 1 1 d . . .
N8 N 0.2336(4) 0.4836(8) 0.6344(4) 0.061(2) Uani 1 1 d . . .
C1 C 0.6204(4) 0.7839(7) 0.5528(3) 0.0300(15) Uani 1 1 d . . .
H1A H 0.6539 0.8003 0.5186 0.036 Uiso 1 1 calc R . .
H1B H 0.6106 0.6818 0.5554 0.036 Uiso 1 1 calc R . .
C2 C 0.6516(3) 0.8358(7) 0.6130(3) 0.0281(15) Uani 1 1 d . . .
H2A H 0.6996 0.7965 0.6182 0.034 Uiso 1 1 calc R . .
H2B H 0.6555 0.9396 0.6119 0.034 Uiso 1 1 calc R . .
C3 C 0.6410(4) 0.8344(9) 0.7224(3) 0.0336(16) Uani 1 1 d . . .
H3A H 0.6499 0.9370 0.7227 0.040 Uiso 1 1 calc R . .
H3B H 0.6870 0.7856 0.7266 0.040 Uiso 1 1 calc R . .
C4 C 0.5928(3) 0.7948(8) 0.7766(3) 0.0312(15) Uani 1 1 d . . .
H4A H 0.5792 0.6944 0.7739 0.037 Uiso 1 1 calc R . .
H4B H 0.6176 0.8102 0.8162 0.037 Uiso 1 1 calc R . .
C5 C 0.4813(3) 0.8704(7) 0.8213(3) 0.0280(15) Uani 1 1 d . . .
C6 C 0.4911(4) 0.7941(8) 0.8751(3) 0.0296(15) Uani 1 1 d . . .
H6 H 0.5351 0.7489 0.8819 0.036 Uiso 1 1 calc R . .
C7 C 0.4382(4) 0.7819(8) 0.9194(3) 0.0295(16) Uani 1 1 d . . .
C8 C 0.3731(3) 0.8528(7) 0.9096(3) 0.0317(15) Uani 1 1 d . . .
C9 C 0.3612(3) 0.9332(7) 0.8566(3) 0.0297(15) Uani 1 1 d . . .
H9 H 0.3175 0.9803 0.8509 0.036 Uiso 1 1 calc R . .
C10 C 0.4144(3) 0.9433(7) 0.8122(3) 0.0294(15) Uani 1 1 d . . .
C11 C 0.3431(3) 1.0948(7) 0.7471(3) 0.0315(15) Uani 1 1 d . . .
H11A H 0.3323 1.1553 0.7830 0.038 Uiso 1 1 calc R . .
H11B H 0.3038 1.0276 0.7415 0.038 Uiso 1 1 calc R . .
C12 C 0.3518(3) 1.1847(8) 0.6895(3) 0.0298(15) Uani 1 1 d . . .
H12A H 0.3108 1.2486 0.6852 0.036 Uiso 1 1 calc R . .
H12B H 0.3949 1.2430 0.6932 0.036 Uiso 1 1 calc R . .
C13 C 0.3641(4) 1.1789(8) 0.5793(3) 0.0315(15) Uani 1 1 d . . .
H13A H 0.4071 1.2379 0.5819 0.038 Uiso 1 1 calc R . .
H13B H 0.3228 1.2418 0.5748 0.038 Uiso 1 1 calc R . .
C14 C 0.3692(3) 1.0805(8) 0.5236(3) 0.0317(15) Uani 1 1 d . . .
H14A H 0.3300 1.0115 0.5242 0.038 Uiso 1 1 calc R . .
H14B H 0.3662 1.1352 0.4849 0.038 Uiso 1 1 calc R . .
C15 C 0.4547(3) 0.9185(8) 0.4791(3) 0.0307(15) Uani 1 1 d . . .
C16 C 0.4142(3) 0.9001(7) 0.4256(3) 0.0298(14) Uani 1 1 d . . .
H16 H 0.3723 0.9532 0.4198 0.036 Uiso 1 1 calc R . .
C17 C 0.4358(4) 0.8023(8) 0.3801(3) 0.0303(16) Uani 1 1 d . . .
C18 C 0.4994(4) 0.7252(7) 0.3888(3) 0.0347(17) Uani 1 1 d . . .
C19 C 0.5411(4) 0.7451(6) 0.4410(3) 0.0313(16) Uani 1 1 d . . .
H19 H 0.5840 0.6947 0.4454 0.038 Uiso 1 1 calc R . .
C20 C 0.5194(3) 0.8399(7) 0.4873(3) 0.0297(15) Uani 1 1 d . . .
C21 C 0.5435(3) 1.2928(7) 0.6532(4) 0.0348(15) Uani 1 1 d . . .
C22 C 0.5358(4) 1.4471(7) 0.6528(4) 0.0461(17) Uani 1 1 d . . .
H22A H 0.5165 1.4773 0.6131 0.055 Uiso 1 1 calc R . .
H22B H 0.5820 1.4909 0.6592 0.055 Uiso 1 1 calc R . .
H22C H 0.5037 1.4757 0.6859 0.055 Uiso 1 1 calc R . .
C23 C 0.3519(4) 0.6305(8) 0.7557(3) 0.0403(18) Uani 1 1 d . . .
C24 C 0.2968(5) 0.5699(9) 0.7957(4) 0.056(2) Uani 1 1 d . . .
H24A H 0.3190 0.5188 0.8298 0.067 Uiso 1 1 calc R . .
H24B H 0.2675 0.5051 0.7717 0.067 Uiso 1 1 calc R . .
H24C H 0.2672 0.6456 0.8122 0.067 Uiso 1 1 calc R . .
C25 C 0.3749(4) 0.6183(8) 0.5354(4) 0.0421(19) Uani 1 1 d . . .
C26 C 0.3388(4) 0.5335(8) 0.4875(4) 0.047(2) Uani 1 1 d . . .
H26A H 0.3147 0.5964 0.4585 0.056 Uiso 1 1 calc R . .
H26B H 0.3041 0.4714 0.5070 0.056 Uiso 1 1 calc R . .
H26C H 0.3736 0.4769 0.4653 0.056 Uiso 1 1 calc R . .
C27 C 0.2332(4) 0.6057(10) 0.6390(4) 0.0438(19) Uani 1 1 d . . .
C28 C 0.2337(5) 0.7629(8) 0.6455(8) 0.056(2) Uani 1 1 d . . .
H28A H 0.2823 0.7957 0.6510 0.068 Uiso 1 1 calc R . .
H28B H 0.2055 0.7899 0.6815 0.068 Uiso 1 1 calc R . .
H28C H 0.2135 0.8057 0.6084 0.068 Uiso 1 1 calc R . .

loop_
_atom_site_aniso_label
_atom_site_aniso_U_11
_atom_site_aniso_U_22
_atom_site_aniso_U_33
_atom_site_aniso_U_23
_atom_site_aniso_U_13
_atom_site_aniso_U_12
I1 0.0308(2) 0.0330(2) 0.0245(2) -0.0008(2) -0.00141(14) -0.0003(2)
K1 0.0273(6) 0.0309(6) 0.0222(6) -0.0004(8) 0.0001(6) 0.0014(5)
O1 0.025(2) 0.038(3) 0.026(2) -0.004(2) -0.0026(18) 0.003(2)
O2 0.025(2) 0.035(2) 0.021(2) 0.0027(18) 0.0014(16) 0.0000(19)
O3 0.026(2) 0.035(3) 0.028(2) 0.006(2) 0.0007(18) 0.004(2)
O4 0.032(2) 0.034(3) 0.027(2) 0.004(2) 0.0052(19) 0.007(2)
O5 0.035(2) 0.035(2) 0.021(2) 0.0028(19) -0.0014(16) 0.003(2)
O6 0.031(2) 0.038(3) 0.025(2) -0.004(2) -0.0040(18) 0.009(2)
O7 0.050(3) 0.058(3) 0.027(3) 0.003(3) -0.008(2) -0.003(3)
O8 0.066(4) 0.053(4) 0.047(3) -0.018(3) -0.011(3) -0.013(3)
O9 0.075(4) 0.047(4) 0.034(3) 0.001(3) 0.011(3) -0.003(3)
O10 0.095(5) 0.038(3) 0.037(3) -0.008(3) 0.006(3) 0.004(3)
O11 0.039(3) 0.059(4) 0.034(3) 0.010(3) -0.003(2) 0.004(3)
O12 0.048(3) 0.054(4) 0.043(3) 0.018(3) 0.005(2) -0.004(3)
O13 0.062(4) 0.059(4) 0.023(3) -0.008(2) 0.009(2) -0.010(3)
O14 0.031(3) 0.056(4) 0.046(3) 0.007(3) 0.000(2) -0.008(2)
N1 0.043(4) 0.045(4) 0.031(3) 0.004(3) -0.001(3) -0.008(3)
N2 0.048(4) 0.035(4) 0.031(3) 0.002(3) 0.005(3) -0.007(3)
N3 0.047(4) 0.037(4) 0.022(3) 0.002(3) 0.000(3) 0.002(3)
N4 0.051(4) 0.025(3) 0.027(3) 0.004(3) 0.009(3) 0.002(3)
N5 0.042(3) 0.047(4) 0.045(4) -0.005(4) -0.004(3) -0.006(3)
N6 0.057(4) 0.042(4) 0.034(4) 0.001(3) -0.004(3) -0.013(4)
N7 0.071(5) 0.065(5) 0.040(4) -0.015(4) 0.015(4) -0.032(4)
N8 0.046(4) 0.041(4) 0.094(7) 0.001(4) -0.005(4) -0.004(3)
C1 0.028(3) 0.032(4) 0.030(4) 0.002(3) 0.002(3) 0.005(3)
C2 0.026(3) 0.034(4) 0.024(4) 0.003(3) 0.004(3) 0.004(3)
C3 0.027(3) 0.049(5) 0.025(4) -0.002(3) -0.002(3) 0.001(3)
C4 0.022(3) 0.047(4) 0.025(3) 0.006(3) -0.003(3) 0.008(3)
C5 0.031(3) 0.031(4) 0.022(3) 0.003(3) -0.002(3) -0.001(3)
C6 0.027(4) 0.028(4) 0.033(4) 0.003(3) -0.007(3) 0.007(3)
C7 0.036(4) 0.033(4) 0.019(4) 0.003(3) -0.004(3) -0.006(3)
C8 0.032(3) 0.031(4) 0.031(4) -0.007(3) 0.003(3) -0.008(3)
C9 0.030(3) 0.036(4) 0.023(3) -0.008(3) -0.001(3) 0.002(3)
C10 0.033(3) 0.034(4) 0.021(3) -0.002(3) 0.000(3) 0.000(3)
C11 0.028(3) 0.039(4) 0.028(4) 0.002(3) 0.001(3) 0.006(3)
C12 0.027(3) 0.042(4) 0.021(3) -0.004(3) 0.005(3) 0.004(3)
C13 0.033(4) 0.033(4) 0.028(4) 0.007(3) 0.003(3) 0.001(3)
C14 0.026(3) 0.043(4) 0.026(3) 0.002(3) -0.002(3) 0.006(3)
C15 0.034(4) 0.035(4) 0.023(3) -0.004(3) 0.003(3) -0.005(3)
C16 0.031(3) 0.029(4) 0.029(3) 0.004(3) 0.004(3) -0.004(3)
C17 0.040(4) 0.031(4) 0.019(4) 0.005(3) 0.002(3) -0.006(3)
C18 0.045(4) 0.031(4) 0.028(4) -0.001(3) 0.007(3) -0.006(3)
C19 0.041(4) 0.023(4) 0.030(4) 0.005(3) 0.013(3) -0.004(3)
C20 0.030(3) 0.028(4) 0.031(4) -0.005(3) 0.004(3) -0.006(3)
C21 0.035(4) 0.039(4) 0.030(4) -0.006(4) 0.006(3) -0.009(3)
C22 0.057(4) 0.039(4) 0.042(4) -0.006(5) 0.002(4) -0.004(3)
C23 0.060(5) 0.028(4) 0.032(4) 0.000(3) -0.008(4) -0.002(4)
C24 0.070(6) 0.051(5) 0.047(5) 0.010(4) 0.000(4) -0.006(4)
C25 0.050(5) 0.037(5) 0.039(4) -0.002(4) -0.001(3) -0.005(4)
C26 0.060(5) 0.035(4) 0.046(5) -0.002(4) -0.015(4) -0.006(4)
C27 0.029(3) 0.052(5) 0.050(5) 0.005(4) -0.004(3) -0.003(3)
C28 0.052(5) 0.052(5) 0.065(6) 0.013(5) 0.001(6) 0.010(4)

loop_
_atom_type_symbol
_atom_type_description
_atom_type_scat_dispersion_real
_atom_type_scat_dispersion_imag
_atom_type_scat_source
C C 0.0181 0.0091
;
International Tables for Crystallography
(Vol. C, Tables 4.2.6.8 and 6.1.1.4)
;
H H 0.0000 0.0000
;
International Tables for Crystallography
(Vol. C, Table 6.1.1.4)
;
O O 0.0492 0.0322
;
International Tables for Crystallography
(Vol. C, Tables 4.2.6.8 and 6.1.1.4)
;
N N 0.0311 0.0180
;
International Tables for Crystallography
(Vol. C, Tables 4.2.6.8 and 6.1.1.4)
;
I I -0.3257 6.8362
;
International Tables for Crystallography
(Vol. C, Tables 4.2.6.8 and 6.1.1.4)
;
K K 0.3868 1.0657
;
International Tables for Crystallography
(Vol. C, Tables 4.2.6.8 and 6.1.1.4)
;

loop_
_geom_angle_atom_site_label_1
_geom_angle_atom_site_label_2
_geom_angle_atom_site_label_3
_geom_angle
_geom_angle_site_symmetry_1
_geom_angle_site_symmetry_3
_geom_angle_publ_flag
O2 K1 O4 115.12(13) . . ?
O2 K1 O1 62.09(12) . . ?
O4 K1 O1 161.51(14) . . ?
O2 K1 O5 159.57(13) . . ?
O4 K1 O5 61.69(12) . . ?
O1 K1 O5 113.82(13) . . ?
O2 K1 O3 61.55(12) . . ?
O4 K1 O3 54.22(12) . . ?
O1 K1 O3 122.53(13) . . ?
O5 K1 O3 114.71(13) . . ?
O2 K1 N7 103.1(2) . . ?
O4 K1 N7 125.55(17) . . ?
O1 K1 N7 71.28(16) . . ?
O5 K1 N7 93.6(2) . . ?
O3 K1 N7 132.45(19) . . ?
O2 K1 O6 114.89(13) . . ?
O4 K1 O6 121.43(13) . . ?
O1 K1 O6 53.86(12) . . ?
O5 K1 O6 60.68(12) . . ?
O3 K1 O6 159.33(14) . . ?
N7 K1 O6 67.80(19) . . ?
O2 K1 N6 98.78(17) . . ?
O4 K1 N6 68.88(17) . . ?
O1 K1 N6 129.04(17) . . ?
O5 K1 N6 98.36(17) . . ?
O3 K1 N6 70.43(15) . . ?
N7 K1 N6 68.15(16) . . ?
O6 K1 N6 129.09(16) . . ?
O2 K1 N5 81.15(15) . . ?
O4 K1 N5 80.49(17) . . ?
O1 K1 N5 81.02(17) . . ?
O5 K1 N5 78.41(15) . . ?
O3 K1 N5 80.34(17) . . ?
N7 K1 N5 145.2(2) . . ?
O6 K1 N5 78.99(17) . . ?
N6 K1 N5 146.2(2) . . ?
O2 K1 C2 22.20(13) . . ?
O4 K1 C2 129.70(14) . . ?
O1 K1 C2 42.33(13) . . ?
O5 K1 C2 143.27(14) . . ?
O3 K1 C2 80.20(13) . . ?
N7 K1 C2 99.80(19) . . ?
O6 K1 C2 93.16(14) . . ?
N6 K1 C2 118.37(18) . . ?
N5 K1 C2 71.08(16) . . ?
C20 O1 C1 118.2(5) . . ?
C20 O1 K1 117.3(4) . . ?
C1 O1 K1 113.5(3) . . ?
C2 O2 C3 110.7(5) . . ?
C2 O2 K1 110.4(3) . . ?
C3 O2 K1 113.8(3) . . ?
C5 O3 C4 116.1(5) . . ?
C5 O3 K1 116.3(3) . . ?
C4 O3 K1 112.6(3) . . ?
C10 O4 C11 116.4(5) . . ?
C10 O4 K1 118.1(4) . . ?
C11 O4 K1 114.6(3) . . ?
C12 O5 C13 111.1(5) . . ?
C12 O5 K1 110.2(3) . . ?
C13 O5 K1 112.2(4) . . ?
C15 O6 C14 116.6(5) . . ?
C15 O6 K1 115.3(4) . . ?
C14 O6 K1 113.8(3) . . ?
O7 N1 O8 124.0(6) . . ?
O7 N1 C17 118.5(6) . . ?
O8 N1 C17 117.5(7) . . ?
O9 N2 O10 124.4(6) . . ?
O9 N2 C18 119.6(6) . . ?
O10 N2 C18 115.9(6) . . ?
O12 N3 O11 123.2(6) . . ?
O12 N3 C7 119.5(6) . . ?
O11 N3 C7 117.3(6) . . ?
O14 N4 O13 126.0(6) . . ?
O14 N4 C8 116.8(6) . . ?
O13 N4 C8 117.0(6) . . ?
C21 N5 K1 146.7(5) . . ?
C23 N6 K1 160.6(6) . . ?
C25 N7 K1 170.6(7) . . ?
O1 C1 C2 107.9(5) . . ?
O1 C1 H1A 110.1 . . ?
C2 C1 H1A 110.1 . . ?
O1 C1 H1B 110.1 . . ?
C2 C1 H1B 110.1 . . ?
H1A C1 H1B 108.4 . . ?
O2 C2 C1 110.8(5) . . ?
O2 C2 K1 47.3(3) . . ?
C1 C2 K1 82.7(3) . . ?
O2 C2 H2A 109.5 . . ?
C1 C2 H2A 109.5 . . ?
K1 C2 H2A 156.8 . . ?
O2 C2 H2B 109.5 . . ?
C1 C2 H2B 109.5 . . ?
K1 C2 H2B 85.1 . . ?
H2A C2 H2B 108.1 . . ?
O2 C3 C4 110.1(5) . . ?
O2 C3 H3A 109.6 . . ?
C4 C3 H3A 109.6 . . ?
O2 C3 H3B 109.6 . . ?
C4 C3 H3B 109.6 . . ?
H3A C3 H3B 108.2 . . ?
O3 C4 C3 107.8(5) . . ?
O3 C4 H4A 110.2 . . ?
C3 C4 H4A 110.2 . . ?
O3 C4 H4B 110.2 . . ?
C3 C4 H4B 110.2 . . ?
H4A C4 H4B 108.5 . . ?
C6 C5 O3 126.5(6) . . ?
C6 C5 C10 118.6(6) . . ?
O3 C5 C10 114.9(5) . . ?
C5 C6 C7 121.9(6) . . ?
C5 C6 H6 119.1 . . ?
C7 C6 H6 119.1 . . ?
C6 C7 C8 118.8(6) . . ?
C6 C7 N3 120.1(6) . . ?
C8 C7 N3 120.8(6) . . ?
C9 C8 C7 121.4(6) . . ?
C9 C8 N4 116.0(6) . . ?
C7 C8 N4 122.5(6) . . ?
C10 C9 C8 119.2(6) . . ?
C10 C9 H9 120.4 . . ?
C8 C9 H9 120.4 . . ?
O4 C10 C9 125.3(6) . . ?
O4 C10 C5 114.6(5) . . ?
C9 C10 C5 120.0(6) . . ?
O4 C11 C12 108.4(5) . . ?
O4 C11 H11A 110.0 . . ?
C12 C11 H11A 110.0 . . ?
O4 C11 H11B 110.0 . . ?
C12 C11 H11B 110.0 . . ?
H11A C11 H11B 108.4 . . ?
O5 C12 C11 109.9(6) . . ?
O5 C12 H12A 109.7 . . ?
C11 C12 H12A 109.7 . . ?
O5 C12 H12B 109.7 . . ?
C11 C12 H12B 109.7 . . ?
H12A C12 H12B 108.2 . . ?
O5 C13 C14 109.4(6) . . ?
O5 C13 H13A 109.8 . . ?
C14 C13 H13A 109.8 . . ?
O5 C13 H13B 109.8 . . ?
C14 C13 H13B 109.8 . . ?
H13A C13 H13B 108.2 . . ?
O6 C14 C13 107.4(5) . . ?
O6 C14 H14A 110.2 . . ?
C13 C14 H14A 110.2 . . ?
O6 C14 H14B 110.2 . . ?
C13 C14 H14B 110.2 . . ?
H14A C14 H14B 108.5 . . ?
O6 C15 C16 125.3(6) . . ?
O6 C15 C20 114.6(5) . . ?
C16 C15 C20 120.0(6) . . ?
C15 C16 C17 120.0(6) . . ?
C15 C16 H16 120.0 . . ?
C17 C16 H16 120.0 . . ?
C16 C17 C18 119.4(6) . . ?
C16 C17 N1 118.2(6) . . ?
C18 C17 N1 122.1(6) . . ?
C19 C18 C17 121.2(6) . . ?
C19 C18 N2 116.6(7) . . ?
C17 C18 N2 122.0(6) . . ?
C18 C19 C20 120.1(7) . . ?
C18 C19 H19 120.0 . . ?
C20 C19 H19 120.0 . . ?
O1 C20 C19 124.9(6) . . ?
O1 C20 C15 115.8(6) . . ?
C19 C20 C15 119.2(6) . . ?
N5 C21 C22 177.9(8) . . ?
C21 C22 H22A 109.5 . . ?
C21 C22 H22B 109.5 . . ?
H22A C22 H22B 109.5 . . ?
C21 C22 H22C 109.5 . . ?
H22A C22 H22C 109.5 . . ?
H22B C22 H22C 109.5 . . ?
N6 C23 C24 177.5(9) . . ?
C23 C24 H24A 109.5 . . ?
C23 C24 H24B 109.5 . . ?
H24A C24 H24B 109.5 . . ?
C23 C24 H24C 109.5 . . ?
H24A C24 H24C 109.5 . . ?
H24B C24 H24C 109.5 . . ?
N7 C25 C26 178.2(9) . . ?
C25 C26 H26A 109.5 . . ?
C25 C26 H26B 109.5 . . ?
H26A C26 H26B 109.5 . . ?
C25 C26 H26C 109.5 . . ?
H26A C26 H26C 109.5 . . ?
H26B C26 H26C 109.5 . . ?
N8 C27 C28 179.1(10) . . ?
C27 C28 H28A 109.5 . . ?
C27 C28 H28B 109.5 . . ?
H28A C28 H28B 109.5 . . ?
C27 C28 H28C 109.5 . . ?
H28A C28 H28C 109.5 . . ?
H28B C28 H28C 109.5 . . ?

loop_
_geom_bond_atom_site_label_1
_geom_bond_atom_site_label_2
_geom_bond_distance
_geom_bond_site_symmetry_2
_geom_bond_publ_flag
K1 O2 2.751(4) . ?
K1 O4 2.786(4) . ?
K1 O1 2.802(5) . ?
K1 O5 2.812(4) . ?
K1 O3 2.844(4) . ?
K1 N7 2.860(7) . ?
K1 O6 2.865(4) . ?
K1 N6 2.912(7) . ?
K1 N5 2.928(6) . ?
K1 C2 3.505(6) . ?
O1 C20 1.344(8) . ?
O1 C1 1.444(8) . ?
O2 C2 1.414(7) . ?
O2 C3 1.424(7) . ?
O3 C5 1.362(7) . ?
O3 C4 1.446(7) . ?
O4 C10 1.353(7) . ?
O4 C11 1.446(7) . ?
O5 C12 1.423(7) . ?
O5 C13 1.433(7) . ?
O6 C15 1.353(7) . ?
O6 C14 1.450(7) . ?
O7 N1 1.229(7) . ?
O8 N1 1.234(8) . ?
O9 N2 1.218(7) . ?
O10 N2 1.224(7) . ?
O11 N3 1.243(7) . ?
O12 N3 1.232(7) . ?
O13 N4 1.218(7) . ?
O14 N4 1.208(7) . ?
N1 C17 1.455(9) . ?
N2 C18 1.462(9) . ?
N3 C7 1.456(9) . ?
N4 C8 1.488(8) . ?
N5 C21 1.132(8) . ?
N6 C23 1.144(9) . ?
N7 C25 1.133(9) . ?
N8 C27 1.141(10) . ?
C1 C2 1.486(9) . ?
C1 H1A 0.9700 . ?
C1 H1B 0.9700 . ?
C2 H2A 0.9700 . ?
C2 H2B 0.9700 . ?
C3 C4 1.507(9) . ?
C3 H3A 0.9700 . ?
C3 H3B 0.9700 . ?
C4 H4A 0.9700 . ?
C4 H4B 0.9700 . ?
C5 C6 1.359(9) . ?
C5 C10 1.429(9) . ?
C6 C7 1.366(10) . ?
C6 H6 0.9300 . ?
C7 C8 1.393(9) . ?
C8 C9 1.372(9) . ?
C9 C10 1.369(8) . ?
C9 H9 0.9300 . ?
C11 C12 1.492(9) . ?
C11 H11A 0.9700 . ?
C11 H11B 0.9700 . ?
C12 H12A 0.9700 . ?
C12 H12B 0.9700 . ?
C13 C14 1.502(9) . ?
C13 H13A 0.9700 . ?
C13 H13B 0.9700 . ?
C14 H14A 0.9700 . ?
C14 H14B 0.9700 . ?
C15 C16 1.375(8) . ?
C15 C20 1.419(9) . ?
C16 C17 1.388(9) . ?
C16 H16 0.9300 . ?
C17 C18 1.393(10) . ?
C18 C19 1.365(10) . ?
C19 C20 1.383(9) . ?
C19 H19 0.9300 . ?
C21 C22 1.445(9) . ?
C22 H22A 0.9600 . ?
C22 H22B 0.9600 . ?
C22 H22C 0.9600 . ?
C23 C24 1.446(11) . ?
C24 H24A 0.9600 . ?
C24 H24B 0.9600 . ?
C24 H24C 0.9600 . ?
C25 C26 1.453(10) . ?
C26 H26A 0.9600 . ?
C26 H26B 0.9600 . ?
C26 H26C 0.9600 . ?
C27 C28 1.471(11) . ?
C28 H28A 0.9600 . ?
C28 H28B 0.9600 . ?
C28 H28C 0.9600 . ?

loop_
_geom_torsion_atom_site_label_1
_geom_torsion_atom_site_label_2
_geom_torsion_atom_site_label_3
_geom_torsion_atom_site_label_4
_geom_torsion
_geom_torsion_site_symmetry_1
_geom_torsion_site_symmetry_2
_geom_torsion_site_symmetry_3
_geom_torsion_site_symmetry_4
_geom_torsion_publ_flag
O2 K1 O1 C20 154.0(5) . . . . ?
O4 K1 O1 C20 -119.9(5) . . . . ?
O5 K1 O1 C20 -48.3(5) . . . . ?
O3 K1 O1 C20 166.3(4) . . . . ?
N7 K1 O1 C20 37.3(4) . . . . ?
O6 K1 O1 C20 -38.4(4) . . . . ?
N6 K1 O1 C20 76.0(5) . . . . ?
N5 K1 O1 C20 -121.3(4) . . . . ?
C2 K1 O1 C20 167.0(5) . . . . ?
O2 K1 O1 C1 10.5(4) . . . . ?
O4 K1 O1 C1 96.5(6) . . . . ?
O5 K1 O1 C1 168.2(4) . . . . ?
O3 K1 O1 C1 22.7(4) . . . . ?
N7 K1 O1 C1 -106.2(4) . . . . ?
O6 K1 O1 C1 178.0(4) . . . . ?
N6 K1 O1 C1 -67.6(4) . . . . ?
N5 K1 O1 C1 95.2(4) . . . . ?
C2 K1 O1 C1 23.5(4) . . . . ?
O4 K1 O2 C2 -135.9(4) . . . . ?
O1 K1 O2 C2 23.6(4) . . . . ?
O5 K1 O2 C2 -59.9(6) . . . . ?
O3 K1 O2 C2 -144.6(4) . . . . ?
N7 K1 O2 C2 83.9(4) . . . . ?
O6 K1 O2 C2 12.6(4) . . . . ?
N6 K1 O2 C2 153.4(4) . . . . ?
N5 K1 O2 C2 -60.8(4) . . . . ?
O4 K1 O2 C3 -10.7(4) . . . . ?
O1 K1 O2 C3 148.9(4) . . . . ?
O5 K1 O2 C3 65.3(6) . . . . ?
O3 K1 O2 C3 -19.4(4) . . . . ?
N7 K1 O2 C3 -150.9(4) . . . . ?
O6 K1 O2 C3 137.8(4) . . . . ?
N6 K1 O2 C3 -81.4(4) . . . . ?
N5 K1 O2 C3 64.4(4) . . . . ?
C2 K1 O2 C3 125.2(6) . . . . ?
O2 K1 O3 C5 -152.9(5) . . . . ?
O4 K1 O3 C5 36.8(4) . . . . ?
O1 K1 O3 C5 -165.3(4) . . . . ?
O5 K1 O3 C5 49.6(5) . . . . ?
N7 K1 O3 C5 -71.4(5) . . . . ?
O6 K1 O3 C5 121.7(5) . . . . ?
N6 K1 O3 C5 -40.8(4) . . . . ?
N5 K1 O3 C5 122.0(4) . . . . ?
C2 K1 O3 C5 -165.7(4) . . . . ?
O2 K1 O3 C4 -15.5(4) . . . . ?
O4 K1 O3 C4 174.2(5) . . . . ?
O1 K1 O3 C4 -27.9(4) . . . . ?
O5 K1 O3 C4 -173.0(4) . . . . ?
N7 K1 O3 C4 66.0(5) . . . . ?
O6 K1 O3 C4 -101.0(5) . . . . ?
N6 K1 O3 C4 96.6(4) . . . . ?
N5 K1 O3 C4 -100.7(4) . . . . ?
C2 K1 O3 C4 -28.4(4) . . . . ?
O2 K1 O4 C10 -47.9(4) . . . . ?
O1 K1 O4 C10 -124.7(5) . . . . ?
O5 K1 O4 C10 154.7(4) . . . . ?
O3 K1 O4 C10 -38.5(4) . . . . ?
N7 K1 O4 C10 82.1(5) . . . . ?
O6 K1 O4 C10 165.9(4) . . . . ?
N6 K1 O4 C10 42.1(4) . . . . ?
N5 K1 O4 C10 -123.4(4) . . . . ?
C2 K1 O4 C10 -67.9(5) . . . . ?
O2 K1 O4 C11 169.2(4) . . . . ?
O1 K1 O4 C11 92.3(6) . . . . ?
O5 K1 O4 C11 11.8(4) . . . . ?
O3 K1 O4 C11 178.6(5) . . . . ?
N7 K1 O4 C11 -60.9(5) . . . . ?
O6 K1 O4 C11 22.9(4) . . . . ?
N6 K1 O4 C11 -100.8(4) . . . . ?
N5 K1 O4 C11 93.7(4) . . . . ?
C2 K1 O4 C11 149.2(4) . . . . ?
O2 K1 O5 C12 -63.6(5) . . . . ?
O4 K1 O5 C12 22.6(4) . . . . ?
O1 K1 O5 C12 -137.4(4) . . . . ?
O3 K1 O5 C12 10.9(4) . . . . ?
N7 K1 O5 C12 151.5(4) . . . . ?
O6 K1 O5 C12 -146.5(4) . . . . ?
N6 K1 O5 C12 83.1(4) . . . . ?
N5 K1 O5 C12 -62.7(4) . . . . ?
C2 K1 O5 C12 -96.8(4) . . . . ?
O2 K1 O5 C13 60.8(5) . . . . ?
O4 K1 O5 C13 147.1(4) . . . . ?
O1 K1 O5 C13 -12.9(4) . . . . ?
O3 K1 O5 C13 135.3(4) . . . . ?
N7 K1 O5 C13 -84.0(4) . . . . ?
O6 K1 O5 C13 -22.0(4) . . . . ?
N6 K1 O5 C13 -152.5(4) . . . . ?
N5 K1 O5 C13 61.7(4) . . . . ?
C2 K1 O5 C13 27.6(5) . . . . ?
O2 K1 O6 C15 50.5(4) . . . . ?
O4 K1 O6 C15 -163.2(4) . . . . ?
O1 K1 O6 C15 38.4(4) . . . . ?
O5 K1 O6 C15 -152.0(4) . . . . ?
O3 K1 O6 C15 125.5(5) . . . . ?
N7 K1 O6 C15 -44.1(4) . . . . ?
N6 K1 O6 C15 -76.0(5) . . . . ?
N5 K1 O6 C15 125.2(4) . . . . ?
C2 K1 O6 C15 55.2(4) . . . . ?
O2 K1 O6 C14 -171.0(4) . . . . ?
O4 K1 O6 C14 -24.7(5) . . . . ?
O1 K1 O6 C14 176.8(5) . . . . ?
O5 K1 O6 C14 -13.5(4) . . . . ?
O3 K1 O6 C14 -96.0(5) . . . . ?
N7 K1 O6 C14 94.4(4) . . . . ?
N6 K1 O6 C14 62.5(5) . . . . ?
N5 K1 O6 C14 -96.3(4) . . . . ?
C2 K1 O6 C14 -166.3(4) . . . . ?
O2 K1 N5 C21 -173.6(12) . . . . ?
O4 K1 N5 C21 -56.1(12) . . . . ?
O1 K1 N5 C21 123.5(12) . . . . ?
O5 K1 N5 C21 6.8(12) . . . . ?
O3 K1 N5 C21 -111.1(12) . . . . ?
N7 K1 N5 C21 86.3(13) . . . . ?
O6 K1 N5 C21 68.8(12) . . . . ?
N6 K1 N5 C21 -81.0(13) . . . . ?
C2 K1 N5 C21 166.0(12) . . . . ?
O2 K1 N6 C23 146.6(17) . . . . ?
O4 K1 N6 C23 32.9(17) . . . . ?
O1 K1 N6 C23 -152.4(17) . . . . ?
O5 K1 N6 C23 -22.3(17) . . . . ?
O3 K1 N6 C23 91.1(17) . . . . ?
N7 K1 N6 C23 -112.8(17) . . . . ?
O6 K1 N6 C23 -81.0(17) . . . . ?
N5 K1 N6 C23 59.4(18) . . . . ?
C2 K1 N6 C23 157.7(17) . . . . ?
O2 K1 N7 C25 -127(4) . . . . ?
O4 K1 N7 C25 98(4) . . . . ?
O1 K1 N7 C25 -73(4) . . . . ?
O5 K1 N7 C25 41(4) . . . . ?
O3 K1 N7 C25 169(4) . . . . ?
O6 K1 N7 C25 -15(4) . . . . ?
N6 K1 N7 C25 138(4) . . . . ?
N5 K1 N7 C25 -34(4) . . . . ?
C2 K1 N7 C25 -105(4) . . . . ?
C20 O1 C1 C2 175.1(5) . . . . ?
K1 O1 C1 C2 -41.7(6) . . . . ?
C3 O2 C2 C1 175.4(5) . . . . ?
K1 O2 C2 C1 -57.6(6) . . . . ?
C3 O2 C2 K1 -127.0(5) . . . . ?
O1 C1 C2 O2 68.2(7) . . . . ?
O1 C1 C2 K1 29.4(4) . . . . ?
O4 K1 C2 O2 55.0(4) . . . . ?
O1 K1 C2 O2 -148.3(5) . . . . ?
O5 K1 C2 O2 149.7(3) . . . . ?
O3 K1 C2 O2 31.1(4) . . . . ?
N7 K1 C2 O2 -100.6(4) . . . . ?
O6 K1 C2 O2 -168.6(4) . . . . ?
N6 K1 C2 O2 -30.2(4) . . . . ?
N5 K1 C2 O2 114.2(4) . . . . ?
O2 K1 C2 C1 127.3(6) . . . . ?
O4 K1 C2 C1 -177.7(3) . . . . ?
O1 K1 C2 C1 -21.0(3) . . . . ?
O5 K1 C2 C1 -83.0(4) . . . . ?
O3 K1 C2 C1 158.4(4) . . . . ?
N7 K1 C2 C1 26.7(4) . . . . ?
O6 K1 C2 C1 -41.3(4) . . . . ?
N6 K1 C2 C1 97.1(4) . . . . ?
N5 K1 C2 C1 -118.5(4) . . . . ?
C2 O2 C3 C4 177.8(6) . . . . ?
K1 O2 C3 C4 52.7(6) . . . . ?
C5 O3 C4 C3 -175.9(5) . . . . ?
K1 O3 C4 C3 46.6(6) . . . . ?
O2 C3 C4 O3 -67.3(7) . . . . ?
C4 O3 C5 C6 8.6(9) . . . . ?
K1 O3 C5 C6 144.4(6) . . . . ?
C4 O3 C5 C10 -170.8(6) . . . . ?
K1 O3 C5 C10 -34.9(7) . . . . ?
O3 C5 C6 C7 -177.4(6) . . . . ?
C10 C5 C6 C7 2.0(10) . . . . ?
C5 C6 C7 C8 -1.6(10) . . . . ?
C5 C6 C7 N3 172.0(6) . . . . ?
O12 N3 C7 C6 -152.0(7) . . . . ?
O11 N3 C7 C6 26.3(9) . . . . ?
O12 N3 C7 C8 21.5(9) . . . . ?
O11 N3 C7 C8 -160.2(6) . . . . ?
C6 C7 C8 C9 0.4(10) . . . . ?
N3 C7 C8 C9 -173.1(6) . . . . ?
C6 C7 C8 N4 -176.3(6) . . . . ?
N3 C7 C8 N4 10.1(10) . . . . ?
O14 N4 C8 C9 56.9(8) . . . . ?
O13 N4 C8 C9 -118.2(7) . . . . ?
O14 N4 C8 C7 -126.2(7) . . . . ?
O13 N4 C8 C7 58.7(9) . . . . ?
C7 C8 C9 C10 0.3(10) . . . . ?
N4 C8 C9 C10 177.2(6) . . . . ?
C11 O4 C10 C9 1.4(9) . . . . ?
K1 O4 C10 C9 -140.9(5) . . . . ?
C11 O4 C10 C5 -179.1(5) . . . . ?
K1 O4 C10 C5 38.6(7) . . . . ?
C8 C9 C10 O4 179.5(6) . . . . ?
C8 C9 C10 C5 0.1(10) . . . . ?
C6 C5 C10 O4 179.3(6) . . . . ?
O3 C5 C10 O4 -1.3(8) . . . . ?
C6 C5 C10 C9 -1.2(9) . . . . ?
O3 C5 C10 C9 178.2(6) . . . . ?
C10 O4 C11 C12 172.7(5) . . . . ?
K1 O4 C11 C12 -43.7(6) . . . . ?
C13 O5 C12 C11 179.1(5) . . . . ?
K1 O5 C12 C11 -55.9(5) . . . . ?
O4 C11 C12 O5 68.3(7) . . . . ?
C12 O5 C13 C14 -179.8(5) . . . . ?
K1 O5 C13 C14 56.3(6) . . . . ?
C15 O6 C14 C13 -176.4(5) . . . . ?
K1 O6 C14 C13 45.7(6) . . . . ?
O5 C13 C14 O6 -69.1(7) . . . . ?
C14 O6 C15 C16 4.3(9) . . . . ?
K1 O6 C15 C16 141.6(6) . . . . ?
C14 O6 C15 C20 -175.0(6) . . . . ?
K1 O6 C15 C20 -37.7(7) . . . . ?
O6 C15 C16 C17 -177.8(6) . . . . ?
C20 C15 C16 C17 1.4(10) . . . . ?
C15 C16 C17 C18 -1.1(10) . . . . ?
C15 C16 C17 N1 172.6(6) . . . . ?
O7 N1 C17 C16 30.4(9) . . . . ?
O8 N1 C17 C16 -147.2(6) . . . . ?
O7 N1 C17 C18 -156.1(7) . . . . ?
O8 N1 C17 C18 26.3(10) . . . . ?
C16 C17 C18 C19 -0.6(10) . . . . ?
N1 C17 C18 C19 -174.0(6) . . . . ?
C16 C17 C18 N2 -174.3(6) . . . . ?
N1 C17 C18 N2 12.3(10) . . . . ?
O9 N2 C18 C19 -124.9(7) . . . . ?
O10 N2 C18 C19 51.1(9) . . . . ?
O9 N2 C18 C17 49.0(10) . . . . ?
O10 N2 C18 C17 -134.9(7) . . . . ?
C17 C18 C19 C20 1.9(10) . . . . ?
N2 C18 C19 C20 175.9(6) . . . . ?
C1 O1 C20 C19 1.5(9) . . . . ?
K1 O1 C20 C19 -140.3(5) . . . . ?
C1 O1 C20 C15 179.5(6) . . . . ?
K1 O1 C20 C15 37.7(7) . . . . ?
C18 C19 C20 O1 176.4(6) . . . . ?
C18 C19 C20 C15 -1.6(9) . . . . ?
O6 C15 C20 O1 1.1(8) . . . . ?
C16 C15 C20 O1 -178.2(6) . . . . ?
O6 C15 C20 C19 179.2(6) . . . . ?
C16 C15 C20 C19 -0.1(10) . . . . ?
K1 N5 C21 C22 -34(25) . . . . ?
K1 N6 C23 C24 28(20) . . . . ?
K1 N7 C25 C26 40(35) . . . . ?
